data_2243156
loop_
_publ_author_name
'Yennawar, Hemant P.'
'Thompson, Eric N.'
'Li, Jennie'
'Silverberg, Lee J.'

_publ_section_title
;
 Crystal structures of two solvated
 2-aryl-3-phenyl-2,3-dihydro-4<i>H</i>-pyrido[3,2-<i>e</i>][1,3]thiazin-4-ones
;
_journal_coeditor_code HB7856
_journal_issue 11
_journal_name_full 'Acta Crystallographica Section E'
_journal_page_first 1689
_journal_page_last 1693
_journal_paper_doi 10.1107/S2056989019013781
_journal_volume 75
_journal_year 2019
_chemical_formula_iupac '4C19 H13 N3 O3 S, C3 H8 O, 0.25H2 O'
_chemical_formula_moiety '4(C19 H13 N3 O3 S), C3 H8 O, 0.25(H2 O)'
_chemical_formula_sum 'C79 H60.5 N12 O13.25 S4'
_chemical_formula_weight 1518.13
_chemical_name_systematic
'2-(4-Nitrophenyl)-3-phenyl-2,3-dihydro-4<i>H</i>-pyrido[3,2-<i>e</i>][1,3]thiazin-4-one isopropanol 0.25-solvate 0.0625-hydrate'
_space_group_crystal_system triclinic
_space_group_IT_number 2
_space_group_name_Hall '-P 1'
_space_group_name_H-M_alt 'P -1'
_symmetry_space_group_name_Hall '-P 1'
_symmetry_space_group_name_H-M 'P -1'
_atom_sites_solution_hydrogens mixed
_audit_creation_method
;
Olex2 1.2
(compiled 2018.05.29 svn.r3508 for OlexSys, GUI svn.r5506)
;
_cell_angle_alpha 86.671(2)
_cell_angle_beta 72.369(2)
_cell_angle_gamma 74.167(2)
_cell_formula_units_Z 2
_cell_length_a 12.5451(13)
_cell_length_b 15.9804(17)
_cell_length_c 19.434(2)
_cell_measurement_reflns_used 4843
_cell_measurement_temperature 298(2)
_cell_measurement_theta_max 28.186
_cell_measurement_theta_min 2.375
_cell_volume 3570.9(6)
_computing_cell_refinement
;
SAINT (Bruker, 2001)
;
_computing_data_collection
;
SMART (Bruker, 2001)
;
_computing_data_reduction
;
SAINT (Bruker, 2001)
;
_computing_molecular_graphics
;
OLEX2 (Dolomanov <i>et al.</i>,  2009)
;
_computing_publication_material
;
OLEX2 (Dolomanov <i>et al.</i>,  2009)
;
_computing_structure_refinement
;
SHELXL2018 (Sheldrick, 2015)
;
_computing_structure_solution
;
SHELXS (Sheldrick, 2008)
;
_diffrn_ambient_temperature 298.15
_diffrn_measured_fraction_theta_full 0.987
_diffrn_measured_fraction_theta_max 0.917
_diffrn_measurement_device_type 'Bruker CCD area detector'
_diffrn_measurement_method 'phi and omega scans'
_diffrn_radiation_type MoK\a
_diffrn_radiation_wavelength 0.71073
_diffrn_reflns_av_R_equivalents 0.0390
_diffrn_reflns_av_unetI/netI 0.0857
_diffrn_reflns_limit_h_max 16
_diffrn_reflns_limit_h_min -16
_diffrn_reflns_limit_k_max 20
_diffrn_reflns_limit_k_min -20
_diffrn_reflns_limit_l_max 25
_diffrn_reflns_limit_l_min -25
_diffrn_reflns_number 30898
_diffrn_reflns_theta_full 25.242
_diffrn_reflns_theta_max 28.350
_diffrn_reflns_theta_min 1.325
_exptl_absorpt_coefficient_mu 0.209
_exptl_absorpt_correction_T_max 0.9
_exptl_absorpt_correction_T_min 0.229824
_exptl_absorpt_correction_type multi-scan
_exptl_absorpt_process_details
;
(SADABS; Bruker, 2001)
;
_exptl_crystal_colour colorless
_exptl_crystal_density_diffrn 1.412
_exptl_crystal_description plate
_exptl_crystal_F_000 1577
_exptl_crystal_size_max 0.19
_exptl_crystal_size_mid 0.18
_exptl_crystal_size_min 0.03
_refine_diff_density_max 0.279
_refine_diff_density_min -0.274
_refine_ls_extinction_method none
_refine_ls_goodness_of_fit_ref 0.954
_refine_ls_hydrogen_treatment constr
_refine_ls_matrix_type full
_refine_ls_number_parameters 997
_refine_ls_number_reflns 16372
_refine_ls_number_restraints 30
_refine_ls_restrained_S_all 0.953
_refine_ls_R_factor_all 0.1313
_refine_ls_R_factor_gt 0.0573
_refine_ls_shift/su_max 0.002
_refine_ls_shift/su_mean 0.000
_refine_ls_structure_factor_coef Fsqd
_refine_ls_weighting_details 'w=1/[\s^2^(Fo^2^)+(0.0674P)^2^] where P=(Fo^2^+2Fc^2^)/3'
_refine_ls_weighting_scheme calc
_refine_ls_wR_factor_gt 0.1297
_refine_ls_wR_factor_ref 0.1576
_reflns_number_gt 7969
_reflns_number_total 16372
_reflns_threshold_expression 'I > 2\s(I)'
_cod_data_source_file hb7856sup1.cif
_cod_data_source_block 2
_cod_original_cell_volume 3570.8(6)
_cod_original_formula_sum 'C79 H60.50 N12 O13.25 S4'
_cod_database_code 2243156
_shelx_space_group_comment
;
The symmetry employed for this shelxl refinement is uniquely defined
by the following loop, which should always be used as a source of
symmetry information in preference to the above space-group names.
They are only intended as comments.
;

loop_
_space_group_symop_operation_xyz
'x, y, z'
'-x, -y, -z'

loop_
_atom_site_type_symbol
_atom_site_label
_atom_site_fract_x
_atom_site_fract_y
_atom_site_fract_z
_atom_site_U_iso_or_equiv
_atom_site_adp_type
_atom_site_calc_flag
_atom_site_occupancy
_atom_site_disorder_assembly
_atom_site_disorder_group
S S1 0.29218(6) 0.03290(5) 0.18613(4) 0.0501(2) Uani d 1 . .
O O1 -0.04665(16) 0.18932(12) 0.17939(10) 0.0550(5) Uani d 1 . .
O O2 -0.0412(3) -0.27498(17) 0.35233(15) 0.0955(8) Uani d 1 . .
O O3 0.0788(3) -0.29499(16) 0.41328(14) 0.0907(8) Uani d 1 . .
N N1 0.06953(17) 0.12964(14) 0.24885(11) 0.0414(5) Uani d 1 . .
N N2 0.2998(2) -0.01955(15) 0.05960(13) 0.0535(6) Uani d 1 . .
N N3 0.0313(3) -0.25406(18) 0.37145(15) 0.0632(7) Uani d 1 . .
C C1 0.1603(2) 0.05663(17) 0.26243(14) 0.0437(7) Uani d 1 . .
H H1 0.181510 0.076401 0.302031 0.052 Uiso calc 1 . .
C C2 0.0381(2) 0.13447(18) 0.18683(14) 0.0426(7) Uani d 1 . .
C C3 0.1134(2) 0.07162(17) 0.12647(14) 0.0415(6) Uani d 1 . .
C C4 0.2284(2) 0.02717(18) 0.11932(14) 0.0440(7) Uani d 1 . .
C C5 0.2559(3) -0.0235(2) 0.00611(17) 0.0597(8) Uani d 1 . .
H H5 0.304997 -0.054121 -0.036014 0.072 Uiso calc 1 . .
C C6 0.1422(3) 0.0148(2) 0.00931(16) 0.0580(8) Uani d 1 . .
H H6 0.114623 0.007952 -0.028769 0.070 Uiso calc 1 . .
C C7 0.0699(3) 0.06374(19) 0.07008(15) 0.0502(7) Uani d 1 . .
H H7 -0.007133 0.091139 0.073294 0.060 Uiso calc 1 . .
C C8 0.0037(2) 0.19178(19) 0.30682(15) 0.0459(7) Uani d 1 . .
C C9 -0.0185(2) 0.28007(19) 0.29480(17) 0.0504(7) Uani d 1 . .
H H9 0.008459 0.299760 0.248466 0.060 Uiso calc 1 . .
C C10 -0.0806(3) 0.3390(2) 0.3512(2) 0.0633(9) Uani d 1 . .
H H10 -0.096270 0.398356 0.342596 0.076 Uiso calc 1 . .
C C11 -0.1193(3) 0.3108(3) 0.4201(2) 0.0761(11) Uani d 1 . .
H H11 -0.161026 0.350794 0.458010 0.091 Uiso calc 1 . .
C C12 -0.0963(3) 0.2229(3) 0.43276(18) 0.0784(11) Uani d 1 . .
H H12 -0.121912 0.203669 0.479409 0.094 Uiso calc 1 . .
C C13 -0.0352(3) 0.1633(2) 0.37638(16) 0.0617(9) Uani d 1 . .
H H13 -0.020190 0.104029 0.385098 0.074 Uiso calc 1 . .
C C14 0.1239(2) -0.02529(17) 0.28802(14) 0.0412(6) Uani d 1 . .
C C15 0.1940(2) -0.08729(19) 0.32026(15) 0.0518(8) Uani d 1 . .
H H15 0.262207 -0.077937 0.323669 0.062 Uiso calc 1 . .
C C16 0.1648(3) -0.16179(19) 0.34711(15) 0.0532(8) Uani d 1 . .
H H16 0.212076 -0.202681 0.368797 0.064 Uiso calc 1 . .
C C17 0.0643(3) -0.17473(19) 0.34131(14) 0.0479(7) Uani d 1 . .
C C18 -0.0068(3) -0.1158(2) 0.30966(15) 0.0532(8) Uani d 1 . .
H H18 -0.074127 -0.126398 0.305862 0.064 Uiso calc 1 . .
C C19 0.0226(2) -0.04033(19) 0.28338(15) 0.0491(7) Uani d 1 . .
H H19 -0.025836 0.000607 0.262464 0.059 Uiso calc 1 . .
S S2 0.19473(6) 0.08666(5) 0.80114(5) 0.0613(2) Uani d 1 . .
O O4 0.56806(17) -0.00558(13) 0.70493(10) 0.0574(5) Uani d 1 . .
O O5 0.2168(3) 0.25409(17) 1.12494(13) 0.0845(7) Uani d 1 . .
O O6 0.4024(3) 0.20792(19) 1.09163(13) 0.0952(8) Uani d 1 . .
N N4 0.4121(2) 0.10919(15) 0.74362(12) 0.0500(6) Uani d 1 . .
N N5 0.2221(2) -0.07471(19) 0.83891(14) 0.0596(7) Uani d 1 . .
N N6 0.3093(3) 0.22173(18) 1.08058(15) 0.0633(7) Uani d 1 . .
C C20 0.3005(2) 0.14686(18) 0.79718(15) 0.0498(7) Uani d 1 . .
H H20 0.269897 0.204631 0.779922 0.060 Uiso calc 1 . .
C C21 0.4679(2) 0.02283(19) 0.74233(15) 0.0460(7) Uani d 1 . .
C C22 0.4024(2) -0.03636(18) 0.78632(14) 0.0436(7) Uani d 1 . .
C C23 0.2810(2) -0.0166(2) 0.81035(15) 0.0496(7) Uani d 1 . .
C C24 0.2841(3) -0.1547(2) 0.84727(17) 0.0632(9) Uani d 1 . .
H H24 0.244423 -0.196368 0.865752 0.076 Uiso calc 1 . .
C C25 0.4028(3) -0.1794(2) 0.83030(17) 0.0593(8) Uani d 1 . .
H H25 0.441822 -0.234882 0.840296 0.071 Uiso calc 1 . .
C C26 0.4626(3) -0.12010(19) 0.79817(16) 0.0518(7) Uani d 1 . .
H H26 0.543281 -0.135961 0.784345 0.062 Uiso calc 1 . .
C C27 0.4675(2) 0.16600(19) 0.69490(16) 0.0511(7) Uani d 1 . .
C C28 0.4947(3) 0.1525(2) 0.62135(17) 0.0714(10) Uani d 1 . .
H H28 0.477424 0.106687 0.603497 0.086 Uiso calc 1 . .
C C29 0.5478(3) 0.2075(3) 0.5746(2) 0.0849(12) Uani d 1 . .
H H29 0.567327 0.198167 0.525004 0.102 Uiso calc 1 . .
C C30 0.5721(3) 0.2757(3) 0.6005(2) 0.0811(11) Uani d 1 . .
H H30 0.607450 0.312659 0.568546 0.097 Uiso calc 1 . .
C C31 0.5445(3) 0.2897(2) 0.6732(2) 0.0740(10) Uani d 1 . .
H H31 0.560919 0.336212 0.690674 0.089 Uiso calc 1 . .
C C32 0.4921(3) 0.2349(2) 0.72099(18) 0.0605(8) Uani d 1 . .
H H32 0.473560 0.244328 0.770509 0.073 Uiso calc 1 . .
C C33 0.3067(2) 0.16168(17) 0.87210(15) 0.0433(7) Uani d 1 . .
C C34 0.4083(2) 0.13472(18) 0.89128(16) 0.0507(7) Uani d 1 . .
H H34 0.476271 0.103994 0.857772 0.061 Uiso calc 1 . .
C C35 0.4099(3) 0.15283(19) 0.95934(16) 0.0544(8) Uani d 1 . .
H H35 0.478404 0.135045 0.971940 0.065 Uiso calc 1 . .
C C36 0.3084(3) 0.19765(18) 1.00816(15) 0.0479(7) Uani d 1 . .
C C37 0.2059(3) 0.22324(18) 0.99185(16) 0.0518(7) Uani d 1 . .
H H37 0.137821 0.252247 1.026239 0.062 Uiso calc 1 . .
C C38 0.2052(2) 0.20535(18) 0.92384(16) 0.0493(7) Uani d 1 . .
H H38 0.135942 0.222643 0.912096 0.059 Uiso calc 1 . .
S S3 0.48325(6) 0.54203(5) 0.79720(5) 0.0604(2) Uani d 1 . .
O O7 0.13744(16) 0.53956(13) 0.79718(11) 0.0584(5) Uani d 1 . .
O O8 0.2856(3) 0.96125(17) 0.64375(14) 0.0961(9) Uani d 1 . .
O O9 0.4647(3) 0.92989(18) 0.58597(18) 0.1164(11) Uani d 1 . .
N N7 0.32514(18) 0.52725(15) 0.73153(12) 0.0476(6) Uani d 1 . .
N N8 0.3661(2) 0.61800(17) 0.92278(15) 0.0650(7) Uani d 1 . .
N N9 0.3801(3) 0.9097(2) 0.62374(15) 0.0657(7) Uani d 1 . .
C C39 0.4283(2) 0.55876(18) 0.71966(16) 0.0494(7) Uani d 1 . .
H H39 0.488822 0.522418 0.680202 0.059 Uiso calc 1 . .
C C40 0.2314(2) 0.55268(18) 0.79167(16) 0.0479(7) Uani d 1 . .
C C41 0.2460(2) 0.59634(18) 0.85278(15) 0.0467(7) Uani d 1 . .
C C42 0.3535(2) 0.59082(18) 0.86259(16) 0.0518(7) Uani d 1 . .
C C43 0.2685(4) 0.6551(2) 0.97386(19) 0.0726(10) Uani d 1 . .
H H43 0.274854 0.673113 1.016759 0.087 Uiso calc 1 . .
C C44 0.1595(3) 0.6684(2) 0.96741(18) 0.0682(9) Uani d 1 . .
H H44 0.094536 0.697668 1.003856 0.082 Uiso calc 1 . .
C C45 0.1474(3) 0.63801(19) 0.90639(16) 0.0559(8) Uani d 1 . .
H H45 0.074191 0.645318 0.901185 0.067 Uiso calc 1 . .
C C46 0.3174(2) 0.4816(2) 0.67217(17) 0.0519(8) Uani d 1 . .
C C47 0.3583(3) 0.5075(2) 0.60260(19) 0.0687(9) Uani d 1 . .
H H47 0.390137 0.554651 0.593770 0.082 Uiso calc 1 . .
C C48 0.3516(3) 0.4627(3) 0.5459(2) 0.0886(12) Uani d 1 . .
H H48 0.380530 0.479097 0.498715 0.106 Uiso calc 1 . .
C C49 0.3020(3) 0.3938(3) 0.5591(3) 0.0927(13) Uani d 1 . .
H H49 0.295729 0.364785 0.521042 0.111 Uiso calc 1 . .
C C50 0.2623(3) 0.3685(3) 0.6286(3) 0.0845(12) Uani d 1 . .
H H50 0.229480 0.321849 0.637564 0.101 Uiso calc 1 . .
C C51 0.2705(3) 0.4115(2) 0.6853(2) 0.0646(9) Uani d 1 . .
H H51 0.244613 0.393393 0.732351 0.078 Uiso calc 1 . .
C C52 0.4134(2) 0.65204(18) 0.69454(14) 0.0442(7) Uani d 1 . .
C C53 0.3052(2) 0.71039(19) 0.70482(15) 0.0499(7) Uani d 1 . .
H H53 0.238603 0.692619 0.727595 0.060 Uiso calc 1 . .
C C54 0.2952(2) 0.79473(19) 0.68155(15) 0.0509(7) Uani d 1 . .
H H54 0.222522 0.834073 0.689347 0.061 Uiso calc 1 . .
C C55 0.3930(3) 0.81948(19) 0.64715(15) 0.0492(7) Uani d 1 . .
C C56 0.5027(3) 0.7632(2) 0.63555(16) 0.0572(8) Uani d 1 . .
H H56 0.568763 0.781216 0.612004 0.069 Uiso calc 1 . .
C C57 0.5112(2) 0.6801(2) 0.65971(16) 0.0554(8) Uani d 1 . .
H H57 0.584312 0.641513 0.652624 0.066 Uiso calc 1 . .
S S4 -0.00824(6) 0.62257(5) 0.19021(5) 0.0601(2) Uani d 1 . .
O O10 0.27502(19) 0.58431(14) 0.28290(11) 0.0660(6) Uani d 1 . .
O O11 0.4765(3) 0.3508(2) -0.09779(15) 0.1215(11) Uani d 1 . .
O O12 0.3228(3) 0.37649(17) -0.13080(14) 0.0992(9) Uani d 1 . .
N N10 0.1560(2) 0.52364(15) 0.24786(12) 0.0486(6) Uani d 1 . .
N N11 0.0602(2) 0.76000(18) 0.14094(15) 0.0687(8) Uani d 1 . .
N N12 0.3728(3) 0.37844(19) -0.08640(17) 0.0780(9) Uani d 1 . .
C C58 0.0938(2) 0.51872(18) 0.19627(15) 0.0481(7) Uani d 1 . .
H H58 0.047299 0.477654 0.215668 0.058 Uiso calc 1 . .
C C59 0.2114(3) 0.5869(2) 0.24570(16) 0.0506(7) Uani d 1 . .
C C60 0.1878(2) 0.66125(19) 0.19797(15) 0.0479(7) Uani d 1 . .
C C61 0.0896(2) 0.68606(19) 0.17441(16) 0.0537(8) Uani d 1 . .
C C62 0.1314(4) 0.8109(2) 0.1284(2) 0.0767(10) Uani d 1 . .
H H62 0.110636 0.863692 0.106534 0.092 Uiso calc 1 . .
C C63 0.2332(3) 0.7909(2) 0.14539(18) 0.0709(10) Uani d 1 . .
H H63 0.282649 0.826976 0.132484 0.085 Uiso calc 1 . .
C C64 0.2609(3) 0.7155(2) 0.18231(16) 0.0585(8) Uani d 1 . .
H H64 0.327943 0.701254 0.196506 0.070 Uiso calc 1 . .
C C65 0.1627(3) 0.4563(2) 0.30032(17) 0.0534(8) Uani d 1 . .
C C66 0.1160(3) 0.4788(2) 0.37276(18) 0.0774(10) Uani d 1 . .
H H66 0.082455 0.536872 0.387554 0.093 Uiso calc 1 . .
C C67 0.1197(4) 0.4145(3) 0.4230(2) 0.0930(12) Uani d 1 . .
H H67 0.089317 0.429214 0.472005 0.112 Uiso calc 1 . .
C C68 0.1681(3) 0.3289(3) 0.4009(2) 0.0830(12) Uani d 1 . .
H H68 0.168995 0.285587 0.435030 0.100 Uiso calc 1 . .
C C69 0.2145(3) 0.3072(2) 0.3297(2) 0.0749(10) Uani d 1 . .
H H69 0.248019 0.249089 0.315232 0.090 Uiso calc 1 . .
C C70 0.2125(3) 0.3707(2) 0.27805(18) 0.0606(8) Uani d 1 . .
H H70 0.244378 0.355613 0.229149 0.073 Uiso calc 1 . .
C C71 0.1711(2) 0.48386(17) 0.12155(14) 0.0425(7) Uani d 1 . .
C C72 0.2909(2) 0.46199(19) 0.10238(17) 0.0545(8) Uani d 1 . .
H H72 0.327051 0.470172 0.135774 0.065 Uiso calc 1 . .
C C73 0.3576(3) 0.4282(2) 0.03438(18) 0.0608(8) Uani d 1 . .
H H73 0.438223 0.413308 0.021859 0.073 Uiso calc 1 . .
C C74 0.3033(3) 0.41698(19) -0.01417(16) 0.0561(8) Uani d 1 . .
C C75 0.1842(3) 0.43826(19) 0.00298(17) 0.0591(8) Uani d 1 . .
H H75 0.148616 0.430409 -0.030836 0.071 Uiso calc 1 . .
C C76 0.1192(3) 0.47116(18) 0.07068(16) 0.0510(7) Uani d 1 . .
H H76 0.038687 0.485333 0.082884 0.061 Uiso calc 1 . .
O O13 0.2504(2) 0.10492(18) 0.40343(12) 0.1046(9) Uani d 1 . .
H H13A 0.303804 0.061308 0.387928 0.157 Uiso calc 0.58(2) A 1
H H13B 0.302801 0.076905 0.369810 0.157 Uiso calc 0.42(2) A 2
C C77 0.1668(5) 0.0177(4) 0.4961(3) 0.1325(18) Uani d 1 . .
H H77A 0.109954 0.014164 0.473447 0.199 Uiso calc 0.58(2) A 1
H H77B 0.135100 0.015458 0.547577 0.199 Uiso calc 0.58(2) A 1
H H77C 0.234562 -0.030317 0.479476 0.199 Uiso calc 0.58(2) A 1
H H77D 0.092788 0.060158 0.507324 0.199 Uiso calc 0.42(2) A 2
H H77E 0.171687 -0.017491 0.537416 0.199 Uiso calc 0.42(2) A 2
H H77F 0.175255 -0.018666 0.456135 0.199 Uiso calc 0.42(2) A 2
C C79 0.2605(4) 0.1265(3) 0.5221(2) 0.1003(13) Uani d 1 . .
H H79A 0.338032 0.089162 0.511710 0.150 Uiso calc 0.58(2) A 1
H H79B 0.220463 0.124443 0.572520 0.150 Uiso calc 0.58(2) A 1
H H79C 0.263384 0.185085 0.509982 0.150 Uiso calc 0.58(2) A 1
H H79D 0.324091 0.151322 0.500445 0.150 Uiso calc 0.42(2) A 2
H H79E 0.267326 0.101210 0.567084 0.150 Uiso calc 0.42(2) A 2
H H79F 0.188591 0.171108 0.530563 0.150 Uiso calc 0.42(2) A 2
O O14 0.3199(9) 0.5360(8) 0.4020(6) 0.099(3) Uani d 0.25 . .
H H14A 0.283502 0.500854 0.426031 0.148 Uiso d 0.25 . .
H H14B 0.277331 0.587867 0.411647 0.148 Uiso d 0.25 . .
C C78A 0.1974(14) 0.0965(10) 0.4784(4) 0.077(3) Uani d 0.58(2) A 1
H H78A 0.122575 0.140645 0.488887 0.092 Uiso calc 0.58(2) A 1
C C78B 0.2625(18) 0.0633(10) 0.4765(6) 0.079(4) Uani d 0.42(2) A 2
H H78B 0.337343 0.019326 0.466878 0.095 Uiso calc 0.42(2) A 2

loop_
_atom_site_aniso_label
_atom_site_aniso_U_11
_atom_site_aniso_U_22
_atom_site_aniso_U_33
_atom_site_aniso_U_12
_atom_site_aniso_U_13
_atom_site_aniso_U_23
S1 0.0371(4) 0.0596(5) 0.0533(5) -0.0121(3) -0.0145(3) 0.0032(4)
O1 0.0471(11) 0.0562(13) 0.0612(13) -0.0020(10) -0.0250(10) -0.0045(10)
O2 0.118(2) 0.092(2) 0.104(2) -0.0665(18) -0.0394(18) 0.0080(16)
O3 0.134(2) 0.0693(17) 0.0782(18) -0.0354(16) -0.0412(17) 0.0227(14)
N1 0.0405(12) 0.0433(13) 0.0402(13) -0.0069(10) -0.0150(10) -0.0031(11)
N2 0.0485(14) 0.0568(16) 0.0490(15) -0.0128(12) -0.0063(12) -0.0020(13)
N3 0.085(2) 0.0573(18) 0.0483(17) -0.0295(16) -0.0111(15) -0.0055(14)
C1 0.0409(15) 0.0486(17) 0.0448(16) -0.0104(13) -0.0186(13) 0.0010(13)
C2 0.0393(15) 0.0488(17) 0.0439(17) -0.0152(13) -0.0152(13) 0.0003(14)
C3 0.0432(15) 0.0438(16) 0.0396(16) -0.0157(13) -0.0117(13) 0.0010(13)
C4 0.0409(15) 0.0452(17) 0.0428(16) -0.0136(13) -0.0063(13) 0.0031(14)
C5 0.062(2) 0.067(2) 0.0471(19) -0.0188(17) -0.0077(16) -0.0118(16)
C6 0.065(2) 0.070(2) 0.0433(18) -0.0245(17) -0.0152(16) -0.0056(16)
C7 0.0505(17) 0.0538(18) 0.0510(18) -0.0192(14) -0.0174(15) 0.0014(15)
C8 0.0388(15) 0.0519(19) 0.0466(18) -0.0087(13) -0.0141(13) -0.0063(15)
C9 0.0445(16) 0.0509(19) 0.0591(19) -0.0116(14) -0.0201(15) -0.0054(16)
C10 0.0559(19) 0.056(2) 0.076(2) -0.0039(16) -0.0243(18) -0.0153(19)
C11 0.065(2) 0.081(3) 0.072(3) 0.006(2) -0.022(2) -0.032(2)
C12 0.082(3) 0.089(3) 0.048(2) -0.001(2) -0.0141(18) -0.012(2)
C13 0.071(2) 0.058(2) 0.050(2) -0.0072(17) -0.0170(17) -0.0056(17)
C14 0.0417(15) 0.0468(17) 0.0373(15) -0.0126(13) -0.0136(12) -0.0019(13)
C15 0.0451(16) 0.058(2) 0.0575(19) -0.0149(14) -0.0222(14) 0.0071(16)
C16 0.0523(18) 0.0507(19) 0.0534(19) -0.0086(15) -0.0171(15) 0.0070(15)
C17 0.0583(18) 0.0483(18) 0.0366(16) -0.0187(15) -0.0089(14) -0.0022(14)
C18 0.0544(18) 0.067(2) 0.0487(18) -0.0285(16) -0.0204(15) 0.0026(16)
C19 0.0484(17) 0.0560(19) 0.0491(17) -0.0175(14) -0.0215(14) 0.0068(15)
S2 0.0445(4) 0.0671(5) 0.0745(6) -0.0002(4) -0.0304(4) -0.0187(4)
O4 0.0454(12) 0.0598(13) 0.0554(12) -0.0021(10) -0.0076(10) -0.0059(10)
O5 0.109(2) 0.0879(19) 0.0523(15) -0.0279(16) -0.0143(15) -0.0117(13)
O6 0.105(2) 0.126(2) 0.0771(18) -0.0361(18) -0.0556(16) 0.0061(16)
N4 0.0520(14) 0.0469(15) 0.0442(14) -0.0031(12) -0.0126(12) -0.0044(12)
N5 0.0523(15) 0.0680(19) 0.0641(17) -0.0232(15) -0.0161(13) -0.0142(15)
N6 0.090(2) 0.0581(18) 0.0512(18) -0.0301(17) -0.0269(18) 0.0066(14)
C20 0.0483(17) 0.0461(17) 0.0508(18) -0.0007(13) -0.0182(14) -0.0052(14)
C21 0.0444(16) 0.0495(18) 0.0423(17) -0.0029(14) -0.0172(14) -0.0098(14)
C22 0.0418(15) 0.0507(18) 0.0411(16) -0.0100(14) -0.0168(13) -0.0082(14)
C23 0.0458(17) 0.059(2) 0.0476(18) -0.0087(15) -0.0201(14) -0.0175(15)
C24 0.072(2) 0.064(2) 0.062(2) -0.0297(19) -0.0208(18) -0.0054(18)
C25 0.067(2) 0.055(2) 0.064(2) -0.0179(17) -0.0284(17) 0.0002(17)
C26 0.0504(17) 0.0536(19) 0.0540(18) -0.0098(15) -0.0217(15) -0.0063(15)
C27 0.0533(17) 0.0461(18) 0.0500(19) -0.0055(14) -0.0169(15) 0.0009(15)
C28 0.093(3) 0.071(2) 0.048(2) -0.016(2) -0.0235(19) 0.0020(18)
C29 0.102(3) 0.089(3) 0.055(2) -0.022(2) -0.018(2) 0.014(2)
C30 0.072(2) 0.074(3) 0.085(3) -0.013(2) -0.017(2) 0.027(2)
C31 0.066(2) 0.058(2) 0.099(3) -0.0140(18) -0.030(2) 0.008(2)
C32 0.066(2) 0.054(2) 0.060(2) -0.0117(17) -0.0209(17) 0.0003(17)
C33 0.0431(15) 0.0356(15) 0.0492(17) -0.0056(12) -0.0149(13) -0.0013(13)
C34 0.0441(16) 0.0520(18) 0.0513(19) -0.0027(14) -0.0152(14) -0.0060(15)
C35 0.0551(19) 0.0558(19) 0.058(2) -0.0120(15) -0.0289(16) 0.0057(16)
C36 0.0624(19) 0.0414(17) 0.0448(17) -0.0185(15) -0.0194(15) 0.0020(14)
C37 0.0518(18) 0.0465(18) 0.0534(19) -0.0116(14) -0.0101(15) -0.0068(15)
C38 0.0413(16) 0.0491(18) 0.0584(19) -0.0082(13) -0.0181(14) -0.0063(15)
S3 0.0437(4) 0.0639(5) 0.0757(6) -0.0115(4) -0.0240(4) 0.0039(4)
O7 0.0379(11) 0.0709(14) 0.0660(14) -0.0219(10) -0.0072(10) -0.0050(11)
O8 0.103(2) 0.0682(17) 0.097(2) -0.0031(16) -0.0212(17) 0.0161(15)
O9 0.091(2) 0.090(2) 0.165(3) -0.0441(17) -0.024(2) 0.052(2)
N7 0.0384(13) 0.0525(15) 0.0515(15) -0.0166(11) -0.0075(11) -0.0059(12)
N8 0.079(2) 0.0635(18) 0.0610(18) -0.0200(15) -0.0319(16) 0.0020(15)
N9 0.079(2) 0.066(2) 0.0620(18) -0.0295(18) -0.0288(17) 0.0136(16)
C39 0.0333(14) 0.0513(18) 0.0602(19) -0.0134(13) -0.0061(13) -0.0056(15)
C40 0.0429(17) 0.0461(17) 0.0529(18) -0.0137(14) -0.0108(14) 0.0042(14)
C41 0.0462(16) 0.0459(17) 0.0497(18) -0.0166(14) -0.0139(14) 0.0055(14)
C42 0.0556(18) 0.0455(18) 0.057(2) -0.0149(14) -0.0217(15) 0.0101(15)
C43 0.096(3) 0.068(2) 0.058(2) -0.020(2) -0.028(2) -0.0015(19)
C44 0.076(2) 0.060(2) 0.058(2) -0.0113(18) -0.0096(18) -0.0072(17)
C45 0.0539(18) 0.0546(19) 0.054(2) -0.0118(15) -0.0107(16) 0.0016(16)
C46 0.0377(15) 0.0528(19) 0.062(2) -0.0078(14) -0.0131(15) -0.0095(16)
C47 0.069(2) 0.070(2) 0.061(2) -0.0176(18) -0.0110(18) -0.0083(19)
C48 0.090(3) 0.104(3) 0.064(3) -0.013(3) -0.018(2) -0.020(2)
C49 0.081(3) 0.111(4) 0.095(3) -0.018(3) -0.038(3) -0.042(3)
C50 0.066(2) 0.087(3) 0.109(3) -0.031(2) -0.022(2) -0.033(3)
C51 0.0478(18) 0.067(2) 0.082(2) -0.0231(16) -0.0138(17) -0.0099(19)
C52 0.0354(15) 0.0520(18) 0.0475(17) -0.0168(13) -0.0102(13) -0.0036(14)
C53 0.0376(15) 0.057(2) 0.0585(19) -0.0199(14) -0.0130(14) 0.0012(16)
C54 0.0429(16) 0.054(2) 0.0564(19) -0.0126(14) -0.0167(14) 0.0034(15)
C55 0.0572(19) 0.0515(19) 0.0449(17) -0.0194(15) -0.0195(15) 0.0027(14)
C56 0.0469(18) 0.064(2) 0.064(2) -0.0277(16) -0.0099(15) 0.0058(17)
C57 0.0362(15) 0.057(2) 0.071(2) -0.0153(14) -0.0106(15) 0.0020(17)
S4 0.0411(4) 0.0577(5) 0.0746(6) -0.0084(4) -0.0097(4) -0.0085(4)
O10 0.0748(15) 0.0827(16) 0.0578(13) -0.0422(13) -0.0262(12) 0.0025(12)
O11 0.095(2) 0.132(3) 0.086(2) 0.011(2) 0.0140(18) -0.0144(18)
O12 0.151(3) 0.0831(19) 0.0562(16) -0.0310(18) -0.0192(18) -0.0104(14)
N10 0.0553(14) 0.0547(15) 0.0427(14) -0.0257(12) -0.0150(12) 0.0023(12)
N11 0.0681(18) 0.0474(17) 0.079(2) -0.0047(15) -0.0136(15) -0.0069(15)
N12 0.099(3) 0.0574(19) 0.057(2) -0.0146(18) 0.000(2) 0.0009(16)
C58 0.0467(16) 0.0489(18) 0.0529(18) -0.0194(14) -0.0150(14) 0.0003(14)
C59 0.0500(17) 0.057(2) 0.0453(18) -0.0219(15) -0.0071(14) -0.0076(15)
C60 0.0482(17) 0.0467(18) 0.0445(17) -0.0159(14) -0.0029(14) -0.0086(14)
C61 0.0481(17) 0.0453(18) 0.0540(19) -0.0038(14) -0.0010(15) -0.0123(15)
C62 0.089(3) 0.049(2) 0.079(3) -0.009(2) -0.014(2) 0.0016(19)
C63 0.085(3) 0.052(2) 0.067(2) -0.0310(19) 0.001(2) -0.0010(18)
C64 0.0565(19) 0.060(2) 0.0548(19) -0.0230(16) -0.0025(15) -0.0088(17)
C65 0.0562(18) 0.056(2) 0.053(2) -0.0225(16) -0.0169(15) 0.0050(16)
C66 0.107(3) 0.071(2) 0.050(2) -0.028(2) -0.013(2) 0.0068(19)
C67 0.119(3) 0.104(4) 0.054(2) -0.036(3) -0.020(2) 0.019(2)
C68 0.076(3) 0.098(3) 0.091(3) -0.039(2) -0.042(2) 0.042(3)
C69 0.060(2) 0.065(2) 0.111(3) -0.0186(18) -0.043(2) 0.021(2)
C70 0.0555(19) 0.063(2) 0.068(2) -0.0200(16) -0.0230(16) 0.0060(19)
C71 0.0457(16) 0.0379(16) 0.0438(16) -0.0113(13) -0.0130(13) 0.0001(13)
C72 0.0460(17) 0.059(2) 0.061(2) -0.0135(15) -0.0183(15) -0.0031(16)
C73 0.0456(17) 0.063(2) 0.062(2) -0.0090(15) -0.0032(16) -0.0036(17)
C74 0.073(2) 0.0427(18) 0.0426(18) -0.0097(16) -0.0075(17) 0.0001(14)
C75 0.080(2) 0.0490(19) 0.054(2) -0.0126(17) -0.0315(18) -0.0025(16)
C76 0.0500(17) 0.0489(18) 0.059(2) -0.0121(14) -0.0234(16) -0.0039(15)
O13 0.115(2) 0.112(2) 0.0486(15) 0.0127(17) -0.0069(14) -0.0010(14)
C77 0.176(6) 0.156(5) 0.090(3) -0.079(4) -0.044(4) 0.007(3)
C79 0.117(4) 0.116(4) 0.071(3) -0.037(3) -0.033(3) 0.024(3)
O14 0.079(7) 0.128(9) 0.085(8) -0.016(7) -0.032(6) 0.024(7)
C78A 0.082(7) 0.096(8) 0.050(4) -0.024(6) -0.017(5) 0.000(4)
C78B 0.074(9) 0.085(8) 0.049(6) 0.010(7) -0.003(6) 0.003(5)

loop_
_atom_type_symbol
_atom_type_description
_atom_type_scat_dispersion_real
_atom_type_scat_dispersion_imag
_atom_type_scat_source
C C 0.0033 0.0016 'International Tables Vol C Tables 4.2.6.8 and 6.1.1.4'
H H 0.0000 0.0000 'International Tables Vol C Tables 4.2.6.8 and 6.1.1.4'
N N 0.0061 0.0033 'International Tables Vol C Tables 4.2.6.8 and 6.1.1.4'
O O 0.0106 0.0060 'International Tables Vol C Tables 4.2.6.8 and 6.1.1.4'
S S 0.1246 0.1234 'International Tables Vol C Tables 4.2.6.8 and 6.1.1.4'

loop_
_geom_angle_atom_site_label_1
_geom_angle_atom_site_label_2
_geom_angle_atom_site_label_3
_geom_angle
C4 S1 C1 97.70(12)
C2 N1 C1 122.3(2)
C2 N1 C8 119.9(2)
C8 N1 C1 117.4(2)
C5 N2 C4 117.3(2)
O2 N3 C17 118.0(3)
O3 N3 O2 123.6(3)
O3 N3 C17 118.4(3)
S1 C1 H1 105.8
N1 C1 S1 112.14(18)
N1 C1 H1 105.8
N1 C1 C14 115.6(2)
C14 C1 S1 110.95(18)
C14 C1 H1 105.8
O1 C2 N1 122.1(2)
O1 C2 C3 120.1(2)
N1 C2 C3 117.8(2)
C4 C3 C2 124.1(2)
C7 C3 C2 117.8(2)
C7 C3 C4 117.7(3)
N2 C4 S1 115.1(2)
N2 C4 C3 123.2(3)
C3 C4 S1 121.7(2)
N2 C5 H5 118.1
N2 C5 C6 123.9(3)
C6 C5 H5 118.1
C5 C6 H6 120.7
C5 C6 C7 118.7(3)
C7 C6 H6 120.7
C3 C7 H7 120.4
C6 C7 C3 119.2(3)
C6 C7 H7 120.4
C9 C8 N1 120.9(3)
C9 C8 C13 119.3(3)
C13 C8 N1 119.8(3)
C8 C9 H9 119.9
C10 C9 C8 120.2(3)
C10 C9 H9 119.9
C9 C10 H10 119.8
C11 C10 C9 120.4(3)
C11 C10 H10 119.8
C10 C11 H11 120.1
C10 C11 C12 119.8(3)
C12 C11 H11 120.1
C11 C12 H12 119.9
C11 C12 C13 120.2(3)
C13 C12 H12 119.9
C8 C13 H13 120.0
C12 C13 C8 120.1(3)
C12 C13 H13 120.0
C15 C14 C1 118.0(2)
C19 C14 C1 123.5(2)
C19 C14 C15 118.5(3)
C14 C15 H15 119.3
C16 C15 C14 121.5(3)
C16 C15 H15 119.3
C15 C16 H16 120.8
C17 C16 C15 118.5(3)
C17 C16 H16 120.8
C16 C17 N3 118.7(3)
C18 C17 N3 119.3(3)
C18 C17 C16 122.0(3)
C17 C18 H18 120.4
C17 C18 C19 119.2(3)
C19 C18 H18 120.4
C14 C19 H19 119.8
C18 C19 C14 120.4(3)
C18 C19 H19 119.8
C23 S2 C20 97.49(13)
C21 N4 C20 121.7(2)
C21 N4 C27 119.5(2)
C27 N4 C20 118.6(2)
C24 N5 C23 117.0(3)
O5 N6 C36 118.2(3)
O6 N6 O5 124.1(3)
O6 N6 C36 117.7(3)
S2 C20 H20 105.9
N4 C20 S2 112.10(19)
N4 C20 H20 105.9
N4 C20 C33 115.2(2)
C33 C20 S2 111.0(2)
C33 C20 H20 105.9
O4 C21 N4 121.1(3)
O4 C21 C22 120.7(2)
N4 C21 C22 118.2(2)
C23 C22 C21 123.7(3)
C26 C22 C21 119.2(2)
C26 C22 C23 116.7(3)
N5 C23 S2 114.6(2)
N5 C23 C22 123.7(3)
C22 C23 S2 121.6(2)
N5 C24 H24 118.0
N5 C24 C25 124.0(3)
C25 C24 H24 118.0
C24 C25 H25 120.8
C24 C25 C26 118.3(3)
C26 C25 H25 120.8
C22 C26 H26 120.0
C25 C26 C22 120.0(3)
C25 C26 H26 120.0
C28 C27 N4 119.6(3)
C28 C27 C32 119.9(3)
C32 C27 N4 120.5(3)
C27 C28 H28 120.3
C29 C28 C27 119.4(4)
C29 C28 H28 120.3
C28 C29 H29 119.7
C30 C29 C28 120.6(4)
C30 C29 H29 119.7
C29 C30 H30 119.9
C31 C30 C29 120.2(4)
C31 C30 H30 119.9
C30 C31 H31 119.9
C30 C31 C32 120.1(4)
C32 C31 H31 119.9
C27 C32 H32 120.1
C31 C32 C27 119.8(3)
C31 C32 H32 120.1
C34 C33 C20 123.3(2)
C34 C33 C38 118.5(3)
C38 C33 C20 118.2(2)
C33 C34 H34 119.6
C35 C34 C33 120.9(3)
C35 C34 H34 119.6
C34 C35 H35 120.7
C36 C35 C34 118.6(3)
C36 C35 H35 120.7
C35 C36 N6 119.6(3)
C37 C36 N6 118.2(3)
C37 C36 C35 122.2(3)
C36 C37 H37 120.6
C36 C37 C38 118.8(3)
C38 C37 H37 120.6
C33 C38 H38 119.5
C37 C38 C33 121.0(3)
C37 C38 H38 119.5
C42 S3 C39 97.62(13)
C40 N7 C39 121.1(2)
C40 N7 C46 120.7(2)
C46 N7 C39 117.3(2)
C43 N8 C42 116.2(3)
O8 N9 C55 118.8(3)
O9 N9 O8 122.5(3)
O9 N9 C55 118.7(3)
S3 C39 H39 106.1
N7 C39 S3 112.11(19)
N7 C39 H39 106.1
N7 C39 C52 114.1(2)
C52 C39 S3 111.63(19)
C52 C39 H39 106.1
O7 C40 N7 122.3(3)
O7 C40 C41 119.4(3)
N7 C40 C41 118.3(2)
C42 C41 C40 123.9(3)
C45 C41 C40 118.2(3)
C45 C41 C42 117.7(3)
N8 C42 S3 114.8(2)
N8 C42 C41 123.8(3)
C41 C42 S3 121.4(2)
N8 C43 H43 117.8
N8 C43 C44 124.3(3)
C44 C43 H43 117.8
C43 C44 H44 120.5
C43 C44 C45 119.0(3)
C45 C44 H44 120.5
C41 C45 H45 120.6
C44 C45 C41 118.9(3)
C44 C45 H45 120.6
C47 C46 N7 119.8(3)
C47 C46 C51 120.4(3)
C51 C46 N7 119.8(3)
C46 C47 H47 120.3
C46 C47 C48 119.4(4)
C48 C47 H47 120.3
C47 C48 H48 119.8
C49 C48 C47 120.3(4)
C49 C48 H48 119.8
C48 C49 H49 120.2
C50 C49 C48 119.6(4)
C50 C49 H49 120.2
C49 C50 H50 119.7
C49 C50 C51 120.6(4)
C51 C50 H50 119.7
C46 C51 H51 120.2
C50 C51 C46 119.7(3)
C50 C51 H51 120.2
C53 C52 C39 122.3(2)
C53 C52 C57 118.5(3)
C57 C52 C39 119.2(2)
C52 C53 H53 119.7
C54 C53 C52 120.6(3)
C54 C53 H53 119.7
C53 C54 H54 120.4
C55 C54 C53 119.2(3)
C55 C54 H54 120.4
C54 C55 N9 118.1(3)
C54 C55 C56 122.0(3)
C56 C55 N9 119.8(3)
C55 C56 H56 121.0
C57 C56 C55 118.1(3)
C57 C56 H56 121.0
C52 C57 H57 119.2
C56 C57 C52 121.6(3)
C56 C57 H57 119.2
C61 S4 C58 97.01(14)
C59 N10 C58 122.4(2)
C59 N10 C65 119.7(2)
C65 N10 C58 117.8(2)
C62 N11 C61 116.9(3)
O11 N12 O12 124.0(3)
O11 N12 C74 117.6(4)
O12 N12 C74 118.3(4)
S4 C58 H58 106.5
N10 C58 S4 111.63(19)
N10 C58 H58 106.5
N10 C58 C71 114.8(2)
C71 C58 S4 110.50(18)
C71 C58 H58 106.5
O10 C59 N10 121.8(3)
O10 C59 C60 120.9(3)
N10 C59 C60 117.2(3)
C61 C60 C59 124.3(3)
C64 C60 C59 118.1(3)
C64 C60 C61 117.2(3)
N11 C61 S4 114.7(2)
N11 C61 C60 123.8(3)
C60 C61 S4 121.4(2)
N11 C62 H62 117.9
N11 C62 C63 124.3(3)
C63 C62 H62 117.9
C62 C63 H63 120.9
C62 C63 C64 118.2(3)
C64 C63 H63 120.9
C60 C64 H64 120.3
C63 C64 C60 119.4(3)
C63 C64 H64 120.3
C66 C65 N10 119.1(3)
C70 C65 N10 120.2(3)
C70 C65 C66 120.7(3)
C65 C66 H66 120.4
C67 C66 C65 119.3(4)
C67 C66 H66 120.4
C66 C67 H67 119.9
C68 C67 C66 120.2(4)
C68 C67 H67 119.9
C67 C68 H68 119.9
C69 C68 C67 120.2(4)
C69 C68 H68 119.9
C68 C69 H69 119.6
C68 C69 C70 120.8(4)
C70 C69 H69 119.6
C65 C70 C69 118.9(3)
C65 C70 H70 120.6
C69 C70 H70 120.6
C72 C71 C58 123.0(2)
C72 C71 C76 118.4(3)
C76 C71 C58 118.6(2)
C71 C72 H72 119.5
C73 C72 C71 120.9(3)
C73 C72 H72 119.5
C72 C73 H73 120.6
C74 C73 C72 118.9(3)
C74 C73 H73 120.6
C73 C74 N12 119.8(3)
C73 C74 C75 121.8(3)
C75 C74 N12 118.4(3)
C74 C75 H75 120.6
C76 C75 C74 118.7(3)
C76 C75 H75 120.6
C71 C76 H76 119.3
C75 C76 C71 121.3(3)
C75 C76 H76 119.3
C78A O13 H13A 109.5
C78B O13 H13B 109.5
H77A C77 H77B 109.5
H77A C77 H77C 109.5
H77B C77 H77C 109.5
H77D C77 H77E 109.5
H77D C77 H77F 109.5
H77E C77 H77F 109.5
C78A C77 H77A 109.5
C78A C77 H77B 109.5
C78A C77 H77C 109.5
C78B C77 H77D 109.5
C78B C77 H77E 109.5
C78B C77 H77F 109.5
H79A C79 H79B 109.5
H79A C79 H79C 109.5
H79B C79 H79C 109.5
H79D C79 H79E 109.5
H79D C79 H79F 109.5
H79E C79 H79F 109.5
C78A C79 H79A 109.5
C78A C79 H79B 109.5
C78A C79 H79C 109.5
C78B C79 H79D 109.5
C78B C79 H79E 109.5
C78B C79 H79F 109.5
H14A O14 H14B 109.5
O13 C78A C79 110.4(7)
O13 C78A H78A 103.9
C77 C78A O13 114.2(8)
C77 C78A C79 118.5(9)
C77 C78A H78A 103.9
C79 C78A H78A 103.9
O13 C78B H78B 108.6
C77 C78B O13 101.2(12)
C77 C78B H78B 108.6
C79 C78B O13 109.3(9)
C79 C78B C77 119.9(10)
C79 C78B H78B 108.6

loop_
_geom_bond_atom_site_label_1
_geom_bond_atom_site_label_2
_geom_bond_distance
S1 C1 1.821(3)
S1 C4 1.737(3)
O1 C2 1.221(3)
O2 N3 1.209(3)
O3 N3 1.209(3)
N1 C1 1.466(3)
N1 C2 1.369(3)
N1 C8 1.434(3)
N2 C4 1.346(3)
N2 C5 1.327(4)
N3 C17 1.475(4)
C1 H1 0.9800
C1 C14 1.511(4)
C2 C3 1.492(4)
C3 C4 1.392(3)
C3 C7 1.389(4)
C5 H5 0.9300
C5 C6 1.374(4)
C6 H6 0.9300
C6 C7 1.378(4)
C7 H7 0.9300
C8 C9 1.382(4)
C8 C13 1.387(4)
C9 H9 0.9300
C9 C10 1.378(4)
C10 H10 0.9300
C10 C11 1.374(5)
C11 H11 0.9300
C11 C12 1.377(5)
C12 H12 0.9300
C12 C13 1.382(4)
C13 H13 0.9300
C14 C15 1.390(3)
C14 C19 1.385(4)
C15 H15 0.9300
C15 C16 1.369(4)
C16 H16 0.9300
C16 C17 1.369(4)
C17 C18 1.366(4)
C18 H18 0.9300
C18 C19 1.382(4)
C19 H19 0.9300
S2 C20 1.821(3)
S2 C23 1.742(3)
O4 C21 1.219(3)
O5 N6 1.214(3)
O6 N6 1.211(3)
N4 C20 1.462(3)
N4 C21 1.364(3)
N4 C27 1.432(4)
N5 C23 1.335(4)
N5 C24 1.332(4)
N6 C36 1.484(4)
C20 H20 0.9800
C20 C33 1.517(4)
C21 C22 1.485(4)
C22 C23 1.400(4)
C22 C26 1.390(4)
C24 H24 0.9300
C24 C25 1.370(4)
C25 H25 0.9300
C25 C26 1.373(4)
C26 H26 0.9300
C27 C28 1.381(4)
C27 C32 1.382(4)
C28 H28 0.9300
C28 C29 1.380(5)
C29 H29 0.9300
C29 C30 1.368(5)
C30 H30 0.9300
C30 C31 1.366(5)
C31 H31 0.9300
C31 C32 1.382(4)
C32 H32 0.9300
C33 C34 1.385(3)
C33 C38 1.393(4)
C34 H34 0.9300
C34 C35 1.378(4)
C35 H35 0.9300
C35 C36 1.372(4)
C36 C37 1.367(4)
C37 H37 0.9300
C37 C38 1.371(4)
C38 H38 0.9300
S3 C39 1.816(3)
S3 C42 1.744(3)
O7 C40 1.225(3)
O8 N9 1.209(3)
O9 N9 1.207(3)
N7 C39 1.464(3)
N7 C40 1.370(3)
N7 C46 1.441(4)
N8 C42 1.338(4)
N8 C43 1.331(4)
N9 C55 1.468(4)
C39 H39 0.9800
C39 C52 1.521(4)
C40 C41 1.493(4)
C41 C42 1.397(4)
C41 C45 1.382(4)
C43 H43 0.9300
C43 C44 1.369(5)
C44 H44 0.9300
C44 C45 1.371(4)
C45 H45 0.9300
C46 C47 1.376(4)
C46 C51 1.378(4)
C47 H47 0.9300
C47 C48 1.383(5)
C48 H48 0.9300
C48 C49 1.382(5)
C49 H49 0.9300
C49 C50 1.369(5)
C50 H50 0.9300
C50 C51 1.376(5)
C51 H51 0.9300
C52 C53 1.385(4)
C52 C57 1.388(4)
C53 H53 0.9300
C53 C54 1.381(4)
C54 H54 0.9300
C54 C55 1.358(4)
C55 C56 1.384(4)
C56 H56 0.9300
C56 C57 1.369(4)
C57 H57 0.9300
S4 C58 1.821(3)
S4 C61 1.746(3)
O10 C59 1.220(3)
O11 N12 1.207(4)
O12 N12 1.217(4)
N10 C58 1.461(3)
N10 C59 1.367(3)
N10 C65 1.443(4)
N11 C61 1.332(4)
N11 C62 1.327(4)
N12 C74 1.475(4)
C58 H58 0.9800
C58 C71 1.518(4)
C59 C60 1.486(4)
C60 C61 1.392(4)
C60 C64 1.385(4)
C62 H62 0.9300
C62 C63 1.365(5)
C63 H63 0.9300
C63 C64 1.382(4)
C64 H64 0.9300
C65 C66 1.378(4)
C65 C70 1.373(4)
C66 H66 0.9300
C66 C67 1.377(5)
C67 H67 0.9300
C67 C68 1.372(5)
C68 H68 0.9300
C68 C69 1.354(5)
C69 H69 0.9300
C69 C70 1.385(4)
C70 H70 0.9300
C71 C72 1.382(4)
C71 C76 1.388(4)
C72 H72 0.9300
C72 C73 1.380(4)
C73 H73 0.9300
C73 C74 1.365(4)
C74 C75 1.375(4)
C75 H75 0.9300
C75 C76 1.367(4)
C76 H76 0.9300
O13 H13A 0.8200
O13 H13B 0.8200
O13 C78A 1.422(8)
O13 C78B 1.564(14)
C77 H77A 0.9600
C77 H77B 0.9600
C77 H77C 0.9600
C77 H77D 0.9600
C77 H77E 0.9600
C77 H77F 0.9600
C77 C78A 1.409(11)
C77 C78B 1.512(17)
C79 H79A 0.9600
C79 H79B 0.9600
C79 H79C 0.9600
C79 H79D 0.9600
C79 H79E 0.9600
C79 H79F 0.9600
C79 C78A 1.496(10)
C79 C78B 1.371(13)
O14 H14A 0.8499
O14 H14B 0.8501
C78A H78A 0.9800
C78B H78B 0.9800

loop_
_geom_hbond_atom_site_label_D
_geom_hbond_atom_site_label_H
_geom_hbond_atom_site_label_A
_geom_hbond_site_symmetry_A
_geom_hbond_distance_DH
_geom_hbond_distance_HA
_geom_hbond_distance_DA
_geom_hbond_angle_DHA
_geom_hbond_publ_flag
C1 H1 O13 . 0.98 2.49 3.461(4) 172.0 yes
C6 H6 N5 1_554 0.93 2.74 3.431(4) 132.1 yes
C39 H39 O14 2_666 0.98 2.41 3.339(10) 157.8 yes
C44 H44 N11 1_556 0.93 2.77 3.479(4) 134.1 yes
C48 H48 O14 . 0.93 2.29 3.065(12) 140.9 yes
C50 H50 O2 2_556 0.93 2.62 3.412(5) 143.9 yes
C58 H58 O7 2_566 0.98 2.49 3.246(3) 133.5 yes
C76 H76 O7 2_566 0.93 2.78 3.498(4) 134.8 yes
C79 H79A O9 2_666 0.96 2.57 3.353(6) 138.3 yes
C79 H79E O8 1_545 0.96 2.61 3.455(5) 146.9 yes
C79 H79F O2 2_556 0.96 2.75 3.493(6) 134.6 yes
O13 H13B O4 2_656 0.82 1.95 2.766(3) 175.9 yes

loop_
_geom_torsion_atom_site_label_1
_geom_torsion_atom_site_label_2
_geom_torsion_atom_site_label_3
_geom_torsion_atom_site_label_4
_geom_torsion
S1 C1 C14 C15 68.1(3)
S1 C1 C14 C19 -114.3(3)
O1 C2 C3 C4 157.9(3)
O1 C2 C3 C7 -15.1(4)
O2 N3 C17 C16 -163.6(3)
O2 N3 C17 C18 17.5(4)
O3 N3 C17 C16 15.8(4)
O3 N3 C17 C18 -163.1(3)
N1 C1 C14 C15 -162.7(2)
N1 C1 C14 C19 14.9(4)
N1 C2 C3 C4 -20.3(4)
N1 C2 C3 C7 166.7(2)
N1 C8 C9 C10 -179.1(2)
N1 C8 C13 C12 178.5(3)
N2 C5 C6 C7 3.0(5)
N3 C17 C18 C19 178.1(2)
C1 S1 C4 N2 -156.8(2)
C1 S1 C4 C3 26.2(2)
C1 N1 C2 O1 170.8(2)
C1 N1 C2 C3 -11.1(4)
C1 N1 C8 C9 134.7(3)
C1 N1 C8 C13 -43.3(3)
C1 C14 C15 C16 177.7(2)
C1 C14 C19 C18 -178.3(2)
C2 N1 C1 S1 49.1(3)
C2 N1 C1 C14 -79.4(3)
C2 N1 C8 C9 -52.5(3)
C2 N1 C8 C13 129.5(3)
C2 C3 C4 S1 6.5(4)
C2 C3 C4 N2 -170.2(2)
C2 C3 C7 C6 171.8(3)
C4 S1 C1 N1 -50.9(2)
C4 S1 C1 C14 80.10(19)
C4 N2 C5 C6 -1.9(4)
C4 C3 C7 C6 -1.7(4)
C5 N2 C4 S1 -178.0(2)
C5 N2 C4 C3 -1.1(4)
C5 C6 C7 C3 -1.0(4)
C7 C3 C4 S1 179.6(2)
C7 C3 C4 N2 2.9(4)
C8 N1 C1 S1 -138.2(2)
C8 N1 C1 C14 93.2(3)
C8 N1 C2 O1 -1.7(4)
C8 N1 C2 C3 176.5(2)
C8 C9 C10 C11 1.0(4)
C9 C8 C13 C12 0.5(4)
C9 C10 C11 C12 -0.2(5)
C10 C11 C12 C13 -0.5(5)
C11 C12 C13 C8 0.4(5)
C13 C8 C9 C10 -1.2(4)
C14 C15 C16 C17 0.3(4)
C15 C14 C19 C18 -0.7(4)
C15 C16 C17 N3 -178.8(2)
C15 C16 C17 C18 0.1(4)
C16 C17 C18 C19 -0.7(4)
C17 C18 C19 C14 1.1(4)
C19 C14 C15 C16 0.0(4)
S2 C20 C33 C34 123.0(3)
S2 C20 C33 C38 -57.6(3)
O4 C21 C22 C23 -157.5(3)
O4 C21 C22 C26 15.0(4)
O5 N6 C36 C35 -173.3(3)
O5 N6 C36 C37 8.4(4)
O6 N6 C36 C35 6.9(4)
O6 N6 C36 C37 -171.5(3)
N4 C20 C33 C34 -5.7(4)
N4 C20 C33 C38 173.7(2)
N4 C21 C22 C23 20.9(4)
N4 C21 C22 C26 -166.6(2)
N4 C27 C28 C29 179.8(3)
N4 C27 C32 C31 -179.2(3)
N5 C24 C25 C26 -4.6(5)
N6 C36 C37 C38 176.7(2)
C20 S2 C23 N5 158.5(2)
C20 S2 C23 C22 -24.2(2)
C20 N4 C21 O4 -168.9(2)
C20 N4 C21 C22 12.7(4)
C20 N4 C27 C28 -122.6(3)
C20 N4 C27 C32 56.4(3)
C20 C33 C34 C35 177.5(3)
C20 C33 C38 C37 -177.9(3)
C21 N4 C20 S2 -51.3(3)
C21 N4 C20 C33 76.9(3)
C21 N4 C27 C28 62.0(4)
C21 N4 C27 C32 -119.1(3)
C21 C22 C23 S2 -9.0(4)
C21 C22 C23 N5 168.0(3)
C21 C22 C26 C25 -171.3(2)
C23 S2 C20 N4 51.1(2)
C23 S2 C20 C33 -79.2(2)
C23 N5 C24 C25 1.9(4)
C23 C22 C26 C25 1.7(4)
C24 N5 C23 S2 -179.9(2)
C24 N5 C23 C22 2.9(4)
C24 C25 C26 C22 2.6(4)
C26 C22 C23 S2 178.3(2)
C26 C22 C23 N5 -4.6(4)
C27 N4 C20 S2 133.4(2)
C27 N4 C20 C33 -98.5(3)
C27 N4 C21 O4 6.4(4)
C27 N4 C21 C22 -172.0(2)
C27 C28 C29 C30 -0.9(5)
C28 C27 C32 C31 -0.3(4)
C28 C29 C30 C31 0.4(6)
C29 C30 C31 C32 0.1(5)
C30 C31 C32 C27 -0.2(5)
C32 C27 C28 C29 0.9(5)
C33 C34 C35 C36 0.5(4)
C34 C33 C38 C37 1.5(4)
C34 C35 C36 N6 -177.0(2)
C34 C35 C36 C37 1.3(4)
C35 C36 C37 C38 -1.7(4)
C36 C37 C38 C33 0.2(4)
C38 C33 C34 C35 -1.9(4)
S3 C39 C52 C53 -108.1(3)
S3 C39 C52 C57 72.3(3)
O7 C40 C41 C42 159.3(3)
O7 C40 C41 C45 -14.5(4)
O8 N9 C55 C54 9.4(4)
O8 N9 C55 C56 -169.0(3)
O9 N9 C55 C54 -171.6(3)
O9 N9 C55 C56 10.1(4)
N7 C39 C52 C53 20.3(4)
N7 C39 C52 C57 -159.4(3)
N7 C40 C41 C42 -19.5(4)
N7 C40 C41 C45 166.7(2)
N7 C46 C47 C48 179.3(3)
N7 C46 C51 C50 179.4(3)
N8 C43 C44 C45 3.7(5)
N9 C55 C56 C57 178.5(3)
C39 S3 C42 N8 -157.9(2)
C39 S3 C42 C41 25.0(3)
C39 N7 C40 O7 167.4(3)
C39 N7 C40 C41 -13.8(4)
C39 N7 C46 C47 -36.5(4)
C39 N7 C46 C51 142.6(3)
C39 C52 C53 C54 179.7(3)
C39 C52 C57 C56 179.5(3)
C40 N7 C39 S3 52.1(3)
C40 N7 C39 C52 -76.0(3)
C40 N7 C46 C47 132.7(3)
C40 N7 C46 C51 -48.2(4)
C40 C41 C42 S3 7.8(4)
C40 C41 C42 N8 -169.0(3)
C40 C41 C45 C44 171.5(3)
C42 S3 C39 N7 -52.0(2)
C42 S3 C39 C52 77.5(2)
C42 N8 C43 C44 -1.7(5)
C42 C41 C45 C44 -2.7(4)
C43 N8 C42 S3 -179.6(2)
C43 N8 C42 C41 -2.7(4)
C43 C44 C45 C41 -1.2(5)
C45 C41 C42 S3 -178.4(2)
C45 C41 C42 N8 4.9(4)
C46 N7 C39 S3 -138.7(2)
C46 N7 C39 C52 93.1(3)
C46 N7 C40 O7 -1.4(4)
C46 N7 C40 C41 177.4(2)
C46 C47 C48 C49 1.4(5)
C47 C46 C51 C50 -1.5(4)
C47 C48 C49 C50 -1.7(6)
C48 C49 C50 C51 0.5(6)
C49 C50 C51 C46 1.1(5)
C51 C46 C47 C48 0.2(5)
C52 C53 C54 C55 1.2(4)
C53 C52 C57 C56 -0.2(4)
C53 C54 C55 N9 -179.3(2)
C53 C54 C55 C56 -1.0(4)
C54 C55 C56 C57 0.2(4)
C55 C56 C57 C52 0.4(4)
C57 C52 C53 C54 -0.7(4)
S4 C58 C71 C72 124.5(2)
S4 C58 C71 C76 -57.2(3)
O10 C59 C60 C61 -156.1(3)
O10 C59 C60 C64 16.3(4)
O11 N12 C74 C73 6.5(5)
O11 N12 C74 C75 -171.6(3)
O12 N12 C74 C73 -173.4(3)
O12 N12 C74 C75 8.6(4)
N10 C58 C71 C72 -2.8(4)
N10 C58 C71 C76 175.5(2)
N10 C59 C60 C61 21.7(4)
N10 C59 C60 C64 -165.9(2)
N10 C65 C66 C67 178.4(3)
N10 C65 C70 C69 -178.0(3)
N11 C62 C63 C64 -4.4(5)
N12 C74 C75 C76 177.7(3)
C58 S4 C61 N11 156.2(2)
C58 S4 C61 C60 -26.0(3)
C58 N10 C59 O10 -170.6(3)
C58 N10 C59 C60 11.6(4)
C58 N10 C65 C66 -119.8(3)
C58 N10 C65 C70 58.7(4)
C58 C71 C72 C73 178.1(3)
C58 C71 C76 C75 -178.6(3)
C59 N10 C58 S4 -51.2(3)
C59 N10 C58 C71 75.6(3)
C59 N10 C65 C66 63.2(4)
C59 N10 C65 C70 -118.4(3)
C59 C60 C61 S4 -8.1(4)
C59 C60 C61 N11 169.4(3)
C59 C60 C64 C63 -172.3(3)
C61 S4 C58 N10 52.1(2)
C61 S4 C58 C71 -76.9(2)
C61 N11 C62 C63 2.2(5)
C61 C60 C64 C63 0.7(4)
C62 N11 C61 S4 179.4(2)
C62 N11 C61 C60 1.7(4)
C62 C63 C64 C60 2.8(5)
C64 C60 C61 S4 179.4(2)
C64 C60 C61 N11 -3.1(4)
C65 N10 C58 S4 131.9(2)
C65 N10 C58 C71 -101.4(3)
C65 N10 C59 O10 6.3(4)
C65 N10 C59 C60 -171.5(2)
C65 C66 C67 C68 -0.8(6)
C66 C65 C70 C69 0.4(5)
C66 C67 C68 C69 1.3(6)
C67 C68 C69 C70 -0.9(5)
C68 C69 C70 C65 0.1(5)
C70 C65 C66 C67 0.0(5)
C71 C72 C73 C74 0.3(4)
C72 C71 C76 C75 -0.3(4)
C72 C73 C74 N12 -178.1(3)
C72 C73 C74 C75 -0.1(5)
C73 C74 C75 C76 -0.3(5)
C74 C75 C76 C71 0.5(4)
C76 C71 C72 C73 -0.1(4)

_cod_database_fobs_code 2243156
